data_4301785
loop_
_publ_author_name
'Zhen-Hong Wei'
'Hong-Xi Li'
'Mei-Ling Cheng'
'Xiao-Yan Tang'
'Yang Chen'
'Yong Zhang'
'Jian-Ping Lang'

_publ_contact_author_address
;         
College of Chemistry, Chemical Engineering and Materials Science 
Suzhou University, Suzhou 215123, Jiangsu, 
P. R. China
;
_publ_contact_author_email jplang@suda.edu.cn
_publ_contact_author_fax 86-512-65880089
_publ_contact_author_name 'Jian-Ping Lang'
_publ_contact_author_phone 86-512-65882865
_publ_section_title
;
Monomeric, Dimeric and Polymeric W/Cu/S Clusters Based on
[Et4N][Tp*W(\m3-S)3(CuBr)3] and Various Nitrogen Donor Ligands
;
_journal_name_full 'Inorganic Chemistry'
_journal_page_first 2808
_journal_page_last 2817
_journal_paper_doi 10.1021/ic8019342
_journal_volume 48
_journal_year 2009
_chemical_formula_moiety 'C33 H40 B Br Cu3 N9 S3 W, C33 H38 B Br Cu3 N9 S3 W, 2(F6 P), C2 H3 N'
_chemical_formula_sum 'C68 H81 B2 Br2 Cu6 F12 N19 P2 S6 W2'
_chemical_formula_weight 2577.28
_chemical_name_systematic
; 
 ? 
;
_space_group_IT_number 2
_symmetry_cell_setting triclinic
_symmetry_space_group_name_Hall '-P 1'
_symmetry_space_group_name_H-M 'P -1'
_atom_sites_solution_hydrogens geom
_atom_sites_solution_primary direct
_atom_sites_solution_secondary difmap
_audit_creation_method SHELXL-97
_cell_angle_alpha 108.40(3)
_cell_angle_beta 100.25(3)
_cell_angle_gamma 112.32(3)
_cell_formula_units_Z 2
_cell_length_a 16.328(3)
_cell_length_b 17.671(4)
_cell_length_c 18.614(4)
_cell_measurement_reflns_used 15418
_cell_measurement_temperature 293(2)
_cell_measurement_theta_max 25.3491
_cell_measurement_theta_min 3.0132
_cell_volume 4435(3)
_computing_cell_refinement CrystalClear
_computing_data_collection CrystalClear
_computing_data_reduction CrystalStructure
_computing_molecular_graphics 'Shelxl-97 (Sheldrick, 1997)'
_computing_publication_material 'Shelxl-97 (Sheldrick, 1997)'
_computing_structure_refinement 'SHELXL-97 (Sheldrick, 1997)'
_computing_structure_solution 'SHELXS-97 (Sheldrick, 1990)'
_diffrn_ambient_temperature 293(2)
_diffrn_measured_fraction_theta_full 0.970
_diffrn_measured_fraction_theta_max 0.970
_diffrn_measurement_device_type 'Rigaku Mercury'
_diffrn_measurement_method \w
_diffrn_radiation_monochromator graphite
_diffrn_radiation_source 'fine-focus sealed tube'
_diffrn_radiation_type MoK\a
_diffrn_radiation_wavelength 0.71073
_diffrn_reflns_av_R_equivalents 0.0645
_diffrn_reflns_av_sigmaI/netI 0.0918
_diffrn_reflns_limit_h_max 19
_diffrn_reflns_limit_h_min -16
_diffrn_reflns_limit_k_max 21
_diffrn_reflns_limit_k_min -21
_diffrn_reflns_limit_l_max 22
_diffrn_reflns_limit_l_min -22
_diffrn_reflns_number 39265
_diffrn_reflns_theta_full 25.35
_diffrn_reflns_theta_max 25.35
_diffrn_reflns_theta_min 3.01
_diffrn_standards_decay_% 0
_diffrn_standards_interval_count 0
_diffrn_standards_interval_time 0
_diffrn_standards_number 0
_exptl_absorpt_coefficient_mu 5.147
_exptl_absorpt_correction_T_max 0.6271
_exptl_absorpt_correction_T_min 0.2326
_exptl_absorpt_correction_type multi-scan
_exptl_absorpt_process_details 'Jacobson, R. (1998) Private communication.'
_exptl_crystal_colour black
_exptl_crystal_density_diffrn 1.93
_exptl_crystal_density_method 'not measured'
_exptl_crystal_description Block
_exptl_crystal_F_000 2516
_exptl_crystal_size_max 0.40
_exptl_crystal_size_mid 0.30
_exptl_crystal_size_min 0.10
_refine_diff_density_max 2.283
_refine_diff_density_min -2.165
_refine_diff_density_rms 0.201
_refine_ls_extinction_method none
_refine_ls_goodness_of_fit_ref 1.136
_refine_ls_hydrogen_treatment constr
_refine_ls_matrix_type full
_refine_ls_number_parameters 1083
_refine_ls_number_reflns 15760
_refine_ls_number_restraints 0
_refine_ls_restrained_S_all 1.136
_refine_ls_R_factor_all 0.0938
_refine_ls_R_factor_gt 0.0713
_refine_ls_shift/su_max 0.040
_refine_ls_shift/su_mean 0.001
_refine_ls_structure_factor_coef Fsqd
_refine_ls_weighting_details 'calc w=1/[\s^2^(Fo^2^)+(0.0502P)^2^+35.6648P] where P=(Fo^2^+2Fc^2^)/3'
_refine_ls_weighting_scheme calc
_refine_ls_wR_factor_gt 0.1474
_refine_ls_wR_factor_ref 0.1600
_reflns_number_gt 12506
_reflns_number_total 15760
_reflns_threshold_expression >2sigma(I)
_cod_data_source_file ic8019342_si_002_7.cif
_cod_data_source_block '[{Tp*W(m3-S)3Cu3(m3-Br)}2(bpe)3](PF6)2.MeCN'
_cod_depositor_comments
;
The following automatic conversions were performed:
'_symmetry_cell_setting' value 'Triclinic' changed to 'triclinic'
according to '/home/saulius/struct/CIF-dictionaries/cif_core.dic'
dictionary named 'cif_core.dic' version 2.4.1 from 2010-06-29.

Automatic conversion script
Id: cif_fix_enum 1527 2010-12-29 10:47:43Z saulius 
;
_cod_database_code 4301785

loop_
_symmetry_equiv_pos_as_xyz
'x, y, z'
'-x, -y, -z'

loop_
_atom_site_label
_atom_site_type_symbol
_atom_site_fract_x
_atom_site_fract_y
_atom_site_fract_z
_atom_site_U_iso_or_equiv
_atom_site_adp_type
_atom_site_occupancy
_atom_site_symmetry_multiplicity
_atom_site_calc_flag
_atom_site_refinement_flags
_atom_site_disorder_assembly
_atom_site_disorder_group
W1 W -0.45960(3) 0.41036(3) -0.21967(3) 0.02156(12) Uani 1 1 d . . .
W2 W 0.31668(3) 0.92763(3) 0.11312(3) 0.02271(13) Uani 1 1 d . . .
Cu1 Cu -0.31190(10) 0.57283(9) -0.13836(9) 0.0325(3) Uani 1 1 d . . .
Cu2 Cu -0.35852(10) 0.43616(10) -0.07721(8) 0.0324(3) Uani 1 1 d . . .
Cu3 Cu -0.28819(10) 0.42306(10) -0.20936(10) 0.0369(4) Uani 1 1 d . . .
Cu4 Cu 0.26753(11) 0.90052(10) 0.23487(9) 0.0360(4) Uani 1 1 d . . .
Cu5 Cu 0.45617(10) 0.95808(10) 0.23592(8) 0.0330(3) Uani 1 1 d . . .
Cu6 Cu 0.37532(11) 1.07863(10) 0.24748(9) 0.0370(4) Uani 1 1 d . . .
S1 S -0.4313(2) 0.51714(18) -0.09501(17) 0.0282(6) Uani 1 1 d . . .
S2 S -0.3547(2) 0.48814(19) -0.26883(17) 0.0293(6) Uani 1 1 d . . .
S3 S -0.4052(2) 0.31682(19) -0.19231(17) 0.0285(6) Uani 1 1 d . . .
S4 S 0.4632(2) 1.04956(19) 0.17300(17) 0.0298(6) Uani 1 1 d . . .
S5 S 0.3272(2) 0.82448(18) 0.16100(16) 0.0272(6) Uani 1 1 d . . .
S6 S 0.2244(2) 0.97668(19) 0.17364(18) 0.0304(6) Uani 1 1 d . . .
Br1 Br -0.17847(8) 0.53779(9) -0.05372(8) 0.0415(3) Uani 1 1 d . . .
Br2 Br 0.42236(11) 1.02514(9) 0.36656(7) 0.0493(4) Uani 1 1 d . . .
C1 C -0.7545(11) 0.1459(11) -0.5160(9) 0.075(5) Uani 1 1 d . . .
H1A H -0.7930 0.1087 -0.4948 0.113 Uiso 1 1 calc R . .
H1B H -0.7568 0.1085 -0.5674 0.113 Uiso 1 1 calc R . .
H1C H -0.7774 0.1869 -0.5223 0.113 Uiso 1 1 calc R . .
C2 C -0.6545(10) 0.1986(8) -0.4590(7) 0.047(4) Uani 1 1 d . . .
C3 C -0.5736(11) 0.1947(10) -0.4690(8) 0.057(4) Uani 1 1 d . . .
H3A H -0.5693 0.1579 -0.5150 0.069 Uiso 1 1 calc R . .
C4 C -0.5024(9) 0.2546(9) -0.3988(7) 0.043(3) Uani 1 1 d . . .
C5 C -0.4051(11) 0.2672(12) -0.3866(9) 0.070(5) Uani 1 1 d . . .
H5A H -0.3650 0.3120 -0.3332 0.104 Uiso 1 1 calc R . .
H5B H -0.3825 0.2866 -0.4251 0.104 Uiso 1 1 calc R . .
H5C H -0.4046 0.2112 -0.3935 0.104 Uiso 1 1 calc R . .
C6 C -0.7736(9) 0.3976(9) -0.4247(7) 0.044(3) Uani 1 1 d . . .
H6A H -0.7707 0.3566 -0.4712 0.066 Uiso 1 1 calc R . .
H6B H -0.7871 0.4409 -0.4379 0.066 Uiso 1 1 calc R . .
H6C H -0.8223 0.3646 -0.4079 0.066 Uiso 1 1 calc R . .
C7 C -0.6807(8) 0.4457(8) -0.3577(7) 0.032(3) Uani 1 1 d . . .
C8 C -0.6178(8) 0.5350(8) -0.3211(7) 0.032(3) Uani 1 1 d . . .
H8A H -0.6250 0.5813 -0.3301 0.039 Uiso 1 1 calc R . .
C9 C -0.5412(8) 0.5428(8) -0.2680(7) 0.030(3) Uani 1 1 d . . .
C10 C -0.4579(9) 0.6307(8) -0.2131(9) 0.051(4) Uani 1 1 d . . .
H10A H -0.4471 0.6369 -0.1587 0.076 Uiso 1 1 calc R . .
H10B H -0.4692 0.6788 -0.2176 0.076 Uiso 1 1 calc R . .
H10C H -0.4037 0.6333 -0.2276 0.076 Uiso 1 1 calc R . .
C11 C -0.8555(8) 0.1966(10) -0.2985(9) 0.057(4) Uani 1 1 d . . .
H11A H -0.8689 0.2359 -0.3186 0.085 Uiso 1 1 calc R . .
H11B H -0.8943 0.1812 -0.2670 0.085 Uiso 1 1 calc R . .
H11C H -0.8685 0.1427 -0.3429 0.085 Uiso 1 1 calc R . .
C12 C -0.7541(8) 0.2433(9) -0.2472(8) 0.041(3) Uani 1 1 d . . .
C13 C -0.7169(8) 0.2466(8) -0.1730(8) 0.037(3) Uani 1 1 d . . .
H13A H -0.7498 0.2199 -0.1443 0.045 Uiso 1 1 calc R . .
C14 C -0.6199(8) 0.2980(8) -0.1500(7) 0.033(3) Uani 1 1 d . . .
C15 C -0.5522(8) 0.3210(8) -0.0727(7) 0.037(3) Uani 1 1 d . . .
H15A H -0.5058 0.3021 -0.0828 0.056 Uiso 1 1 calc R . .
H15B H -0.5849 0.2909 -0.0440 0.056 Uiso 1 1 calc R . .
H15C H -0.5217 0.3850 -0.0411 0.056 Uiso 1 1 calc R . .
C16 C -0.1784(8) 0.7340(8) -0.1437(7) 0.031(3) Uani 1 1 d . . .
H16A H -0.2042 0.6993 -0.1990 0.037 Uiso 1 1 calc R . .
C17 C -0.1760(8) 0.7501(8) -0.0172(7) 0.035(3) Uani 1 1 d . . .
H17A H -0.1997 0.7268 0.0172 0.043 Uiso 1 1 calc R . .
C18 C -0.1044(8) 0.8178(8) -0.1160(7) 0.035(3) Uani 1 1 d . . .
H18A H -0.0813 0.8383 -0.1521 0.041 Uiso 1 1 calc R . .
C19 C -0.1008(9) 0.8362(8) 0.0155(7) 0.040(3) Uani 1 1 d . . .
H19A H -0.0751 0.8699 0.0710 0.048 Uiso 1 1 calc R . .
C20 C -0.0640(8) 0.8719(7) -0.0348(8) 0.032(3) Uani 1 1 d . . .
C21 C 0.0164(9) 0.9654(8) -0.0002(8) 0.043(3) Uani 1 1 d . . .
H21A H 0.0581 0.9669 -0.0315 0.051 Uiso 1 1 calc R . .
H21B H 0.0519 0.9809 0.0545 0.051 Uiso 1 1 calc R . .
C22 C -0.2635(10) 0.3919(9) 0.0353(8) 0.045(3) Uani 1 1 d . . .
H22A H -0.2639 0.3505 -0.0106 0.054 Uiso 1 1 calc R . .
C23 C -0.3182(8) 0.4885(9) 0.0936(7) 0.040(3) Uani 1 1 d . . .
H23A H -0.3568 0.5152 0.0880 0.048 Uiso 1 1 calc R . .
C24 C -0.2092(8) 0.4090(8) 0.1108(7) 0.037(3) Uani 1 1 d . . .
H24A H -0.1722 0.3804 0.1144 0.044 Uiso 1 1 calc R . .
C25 C -0.2669(9) 0.5081(9) 0.1709(7) 0.040(3) Uani 1 1 d . . .
H25A H -0.2703 0.5473 0.2159 0.048 Uiso 1 1 calc R . .
C26 C -0.2092(8) 0.4660(8) 0.1787(7) 0.033(3) Uani 1 1 d . . .
C27 C -0.1504(8) 0.4880(8) 0.2622(7) 0.035(3) Uani 1 1 d . . .
H27A H -0.1309 0.4420 0.2591 0.043 Uiso 1 1 calc R . .
H27B H -0.1889 0.4865 0.2963 0.043 Uiso 1 1 calc R . .
C28 C -0.1586(8) 0.4376(8) -0.2987(7) 0.035(3) Uani 1 1 d . . .
H28A H -0.1989 0.4506 -0.3288 0.042 Uiso 1 1 calc R . .
C29 C -0.1182(9) 0.4018(9) -0.1964(8) 0.045(3) Uani 1 1 d . . .
H29A H -0.1290 0.3906 -0.1525 0.054 Uiso 1 1 calc R . .
C30 C -0.0820(9) 0.4398(9) -0.3188(7) 0.041(3) Uani 1 1 d . . .
H30A H -0.0711 0.4548 -0.3611 0.049 Uiso 1 1 calc R . .
C31 C -0.0402(9) 0.4006(9) -0.2138(8) 0.047(3) Uani 1 1 d . . .
H31A H -0.0011 0.3869 -0.1832 0.056 Uiso 1 1 calc R . .
C32 C -0.0201(8) 0.4199(8) -0.2770(7) 0.034(3) Uani 1 1 d . . .
C33 C 0.0621(8) 0.4187(9) -0.3013(7) 0.038(3) Uani 1 1 d . . .
H33A H 0.0440 0.3969 -0.3594 0.045 Uiso 1 1 calc R . .
H33B H 0.0777 0.3766 -0.2867 0.045 Uiso 1 1 calc R . .
C34 C 0.3406(9) 0.7497(9) -0.1939(7) 0.045(3) Uani 1 1 d . . .
H34A H 0.2734 0.7135 -0.2148 0.068 Uiso 1 1 calc R . .
H34B H 0.3696 0.7119 -0.2097 0.068 Uiso 1 1 calc R . .
H34C H 0.3581 0.7943 -0.2150 0.068 Uiso 1 1 calc R . .
C35 C 0.3729(8) 0.7954(8) -0.1041(7) 0.034(3) Uani 1 1 d . . .
C36 C 0.4516(9) 0.8072(8) -0.0498(7) 0.038(3) Uani 1 1 d . . .
H36A H 0.4956 0.7889 -0.0623 0.046 Uiso 1 1 calc R . .
C37 C 0.4526(8) 0.8521(8) 0.0275(7) 0.030(3) Uani 1 1 d . . .
C38 C 0.5226(8) 0.8776(9) 0.1037(7) 0.042(3) Uani 1 1 d . . .
H38A H 0.5521 0.9418 0.1343 0.063 Uiso 1 1 calc R . .
H38B H 0.5694 0.8597 0.0929 0.063 Uiso 1 1 calc R . .
H38C H 0.4922 0.8481 0.1339 0.063 Uiso 1 1 calc R . .
C39 C 0.0385(9) 0.6999(10) -0.1959(8) 0.054(4) Uani 1 1 d . . .
H39A H 0.0395 0.7489 -0.2084 0.081 Uiso 1 1 calc R . .
H39B H -0.0252 0.6530 -0.2155 0.081 Uiso 1 1 calc R . .
H39C H 0.0755 0.6768 -0.2211 0.081 Uiso 1 1 calc R . .
C40 C 0.0779(8) 0.7325(8) -0.1076(7) 0.035(3) Uani 1 1 d . . .
C41 C 0.0319(8) 0.7030(8) -0.0577(7) 0.036(3) Uani 1 1 d . . .
H41A H -0.0295 0.6584 -0.0730 0.043 Uiso 1 1 calc R . .
C42 C 0.0976(8) 0.7544(8) 0.0198(7) 0.036(3) Uani 1 1 d . . .
C43 C 0.0789(9) 0.7490(10) 0.0935(8) 0.049(4) Uani 1 1 d . . .
H43A H 0.1274 0.7421 0.1241 0.073 Uiso 1 1 calc R . .
H43B H 0.0190 0.6981 0.0788 0.073 Uiso 1 1 calc R . .
H43C H 0.0783 0.8032 0.1255 0.073 Uiso 1 1 calc R . .
C44 C 0.2373(9) 0.9594(9) -0.1833(7) 0.045(3) Uani 1 1 d . . .
H44A H 0.2783 0.9349 -0.1979 0.067 Uiso 1 1 calc R . .
H44B H 0.2473 1.0086 -0.1982 0.067 Uiso 1 1 calc R . .
H44C H 0.1730 0.9134 -0.2108 0.067 Uiso 1 1 calc R . .
C45 C 0.2576(8) 0.9922(9) -0.0950(7) 0.035(3) Uani 1 1 d . . .
C46 C 0.2713(9) 1.0712(8) -0.0380(8) 0.041(3) Uani 1 1 d . . .
H46A H 0.2672 1.1185 -0.0474 0.050 Uiso 1 1 calc R . .
C47 C 0.2920(8) 1.0682(8) 0.0351(7) 0.032(3) Uani 1 1 d . . .
C48 C 0.3112(10) 1.1398(8) 0.1125(7) 0.044(3) Uani 1 1 d . . .
H48A H 0.3091 1.1899 0.1041 0.067 Uiso 1 1 calc R . .
H48B H 0.3725 1.1591 0.1483 0.067 Uiso 1 1 calc R . .
H48C H 0.2647 1.1170 0.1358 0.067 Uiso 1 1 calc R . .
C49 C 0.1384(8) 0.8958(9) 0.3199(7) 0.040(3) Uani 1 1 d . . .
H49A H 0.1222 0.9246 0.2902 0.048 Uiso 1 1 calc R . .
C50 C 0.2206(10) 0.8247(9) 0.3494(8) 0.044(3) Uani 1 1 d . . .
H50A H 0.2632 0.8031 0.3398 0.053 Uiso 1 1 calc R . .
C51 C 0.0988(8) 0.8878(8) 0.3786(7) 0.034(3) Uani 1 1 d . . .
H51A H 0.0568 0.9105 0.3868 0.040 Uiso 1 1 calc R . .
C52 C 0.1854(9) 0.8140(9) 0.4079(7) 0.040(3) Uani 1 1 d . . .
H52A H 0.2036 0.7853 0.4368 0.048 Uiso 1 1 calc R . .
C53 C 0.1213(7) 0.8462(8) 0.4252(7) 0.033(3) Uani 1 1 d . . .
C54 C 0.0819(8) 0.8416(9) 0.4908(7) 0.042(3) Uani 1 1 d . . .
H54A H 0.0891 0.7964 0.5063 0.051 Uiso 1 1 calc R . .
H54B H 0.0152 0.8231 0.4709 0.051 Uiso 1 1 calc R . .
C55 C 0.1306(9) 0.9325(9) 0.5649(7) 0.044(3) Uani 1 1 d . . .
H55A H 0.1290 0.9785 0.5477 0.053 Uiso 1 1 calc R . .
H55B H 0.0950 0.9289 0.6013 0.053 Uiso 1 1 calc R . .
C56 C 0.6484(9) 1.0694(9) 0.3335(8) 0.047(3) Uani 1 1 d . . .
H56A H 0.6312 1.1121 0.3273 0.057 Uiso 1 1 calc R . .
C57 C 0.6117(9) 0.9243(9) 0.3085(8) 0.044(3) Uani 1 1 d . . .
H57A H 0.5681 0.8635 0.2840 0.053 Uiso 1 1 calc R . .
C58 C 0.7401(9) 1.0994(9) 0.3785(8) 0.048(4) Uani 1 1 d . . .
H58A H 0.7828 1.1605 0.4015 0.057 Uiso 1 1 calc R . .
C59 C 0.7002(9) 0.9486(9) 0.3522(8) 0.045(3) Uani 1 1 d . . .
H59A H 0.7156 0.9045 0.3574 0.054 Uiso 1 1 calc R . .
C60 C 0.7683(8) 1.0381(8) 0.3894(7) 0.033(3) Uani 1 1 d . . .
C61 C 0.3496(10) 1.2337(8) 0.3341(8) 0.043(3) Uani 1 1 d . . .
H61A H 0.2874 1.1972 0.3001 0.051 Uiso 1 1 calc R . .
C62 C 0.4997(9) 1.2581(8) 0.3761(7) 0.039(3) Uani 1 1 d . . .
H62A H 0.5447 1.2385 0.3716 0.047 Uiso 1 1 calc R . .
C63 C 0.3728(10) 1.3178(9) 0.3926(9) 0.049(4) Uani 1 1 d . . .
H63A H 0.3268 1.3363 0.3957 0.059 Uiso 1 1 calc R . .
C64 C 0.5276(10) 1.3406(8) 0.4347(7) 0.041(3) Uani 1 1 d . . .
H64A H 0.5904 1.3755 0.4678 0.049 Uiso 1 1 calc R . .
C65 C 0.4640(10) 1.3739(8) 0.4462(7) 0.041(3) Uani 1 1 d . . .
C66 C 0.4923(13) 1.4636(10) 0.5166(9) 0.068(5) Uani 1 1 d . . .
C67 C 0.0436(12) 0.3411(13) 0.4014(10) 0.078(5) Uani 1 1 d . . .
H67A H -0.0032 0.3470 0.3676 0.118 Uiso 1 1 calc R . .
H67B H 0.0618 0.3826 0.4562 0.118 Uiso 1 1 calc R . .
H67C H 0.0182 0.2806 0.3973 0.118 Uiso 1 1 calc R . .
C68 C 0.1252(14) 0.3609(12) 0.3758(9) 0.067(5) Uani 1 1 d . . .
N1 N -0.6281(7) 0.2631(6) -0.3847(5) 0.031(2) Uani 1 1 d . . .
N2 N -0.5324(6) 0.2990(6) -0.3468(5) 0.028(2) Uani 1 1 d . . .
N3 N -0.6442(6) 0.4005(6) -0.3276(5) 0.026(2) Uani 1 1 d . . .
N4 N -0.5556(6) 0.4616(6) -0.2707(5) 0.027(2) Uani 1 1 d . . .
N5 N -0.6823(6) 0.2898(6) -0.2671(6) 0.029(2) Uani 1 1 d . . .
N6 N -0.5986(6) 0.3239(6) -0.2078(5) 0.027(2) Uani 1 1 d . . .
N7 N -0.2160(6) 0.6988(6) -0.0978(6) 0.030(2) Uani 1 1 d . . .
N8 N -0.3151(7) 0.4343(6) 0.0278(5) 0.032(2) Uani 1 1 d . . .
N9 N -0.1798(7) 0.4182(7) -0.2391(6) 0.037(2) Uani 1 1 d . . .
N10 N 0.3288(6) 0.8307(6) -0.0617(5) 0.029(2) Uani 1 1 d . . .
N11 N 0.3758(6) 0.8665(6) 0.0204(5) 0.028(2) Uani 1 1 d . . .
N12 N 0.1658(6) 0.7927(6) -0.0631(5) 0.027(2) Uani 1 1 d . . .
N13 N 0.1790(6) 0.8100(6) 0.0166(5) 0.027(2) Uani 1 1 d . . .
N14 N 0.2675(6) 0.9415(6) -0.0549(5) 0.028(2) Uani 1 1 d . . .
N15 N 0.2890(6) 0.9868(6) 0.0259(5) 0.026(2) Uani 1 1 d . . .
N16 N 0.1979(7) 0.8649(7) 0.3038(5) 0.034(2) Uani 1 1 d . . .
N17 N 0.5833(7) 0.9843(6) 0.2986(6) 0.034(2) Uani 1 1 d . . .
N18 N 0.4113(7) 1.2026(6) 0.3240(6) 0.035(2) Uani 1 1 d . . .
N19 N 0.1881(11) 0.3752(13) 0.3550(9) 0.091(5) Uani 1 1 d . . .
P1 P -0.0082(3) 0.9570(3) 0.7341(2) 0.0534(10) Uani 1 1 d . . .
P2 P 0.1900(3) 0.6354(2) 0.5640(2) 0.0435(9) Uani 1 1 d . . .
F1 F -0.1114(7) 0.8978(10) 0.7265(8) 0.125(5) Uani 1 1 d . . .
F2 F -0.0138(8) 1.0470(8) 0.7831(6) 0.110(4) Uani 1 1 d . . .
F3 F 0.0031(8) 0.8744(7) 0.6883(7) 0.095(3) Uani 1 1 d . . .
F4 F 0.0303(7) 0.9529(8) 0.8166(6) 0.093(3) Uani 1 1 d . . .
F5 F -0.0449(7) 0.9646(7) 0.6528(6) 0.085(3) Uani 1 1 d . . .
F6 F 0.0967(6) 1.0202(6) 0.7433(5) 0.069(2) Uani 1 1 d . . .
F7 F 0.1114(9) 0.5593(9) 0.5775(9) 0.126(4) Uani 1 1 d . . .
F8 F 0.2676(8) 0.7106(8) 0.5550(10) 0.134(5) Uani 1 1 d . . .
F9 F 0.1891(10) 0.5648(7) 0.4893(5) 0.112(5) Uani 1 1 d . . .
F10 F 0.2639(8) 0.6220(8) 0.6173(6) 0.106(4) Uani 1 1 d . . .
F11 F 0.1143(8) 0.6501(8) 0.5125(6) 0.097(4) Uani 1 1 d . . .
F12 F 0.1881(8) 0.7053(8) 0.6403(6) 0.100(4) Uani 1 1 d . . .
B1 B -0.6840(9) 0.3025(10) -0.3445(9) 0.038(3) Uani 1 1 d . . .
H1 H -0.7494 0.2707 -0.3809 0.045 Uiso 1 1 calc R . .
B2 B 0.2425(9) 0.8419(9) -0.0908(8) 0.034(3) Uani 1 1 d . . .
H2 H 0.2201 0.8175 -0.1497 0.041 Uiso 1 1 calc R . .

loop_
_atom_site_aniso_label
_atom_site_aniso_U_11
_atom_site_aniso_U_22
_atom_site_aniso_U_33
_atom_site_aniso_U_23
_atom_site_aniso_U_13
_atom_site_aniso_U_12
W1 0.0192(2) 0.0198(2) 0.0221(2) 0.00763(19) 0.00262(18) 0.00849(19)
W2 0.0236(2) 0.0206(3) 0.0206(2) 0.00714(19) 0.00380(19) 0.0101(2)
Cu1 0.0286(8) 0.0226(8) 0.0352(8) 0.0100(6) 0.0068(7) 0.0047(6)
Cu2 0.0329(8) 0.0336(8) 0.0268(7) 0.0133(7) 0.0021(6) 0.0148(7)
Cu3 0.0317(8) 0.0443(9) 0.0502(9) 0.0276(8) 0.0186(7) 0.0244(7)
Cu4 0.0474(9) 0.0412(9) 0.0353(8) 0.0212(7) 0.0214(7) 0.0285(8)
Cu5 0.0314(8) 0.0319(8) 0.0264(7) 0.0074(6) -0.0003(6) 0.0145(7)
Cu6 0.0421(9) 0.0248(8) 0.0342(8) 0.0023(7) 0.0090(7) 0.0160(7)
S1 0.0297(15) 0.0229(15) 0.0259(14) 0.0058(12) 0.0055(12) 0.0119(13)
S2 0.0282(15) 0.0334(17) 0.0302(15) 0.0188(14) 0.0099(13) 0.0138(13)
S3 0.0290(15) 0.0263(16) 0.0323(15) 0.0130(13) 0.0063(13) 0.0163(13)
S4 0.0259(15) 0.0264(16) 0.0285(15) 0.0094(13) 0.0038(12) 0.0081(13)
S5 0.0312(15) 0.0249(15) 0.0249(14) 0.0097(12) 0.0047(12) 0.0154(13)
S6 0.0337(16) 0.0292(16) 0.0337(16) 0.0138(14) 0.0134(14) 0.0186(14)
Br1 0.0248(6) 0.0426(8) 0.0497(8) 0.0237(6) 0.0048(6) 0.0084(6)
Br2 0.0668(9) 0.0489(9) 0.0270(6) 0.0072(6) 0.0129(7) 0.0304(8)
C1 0.071(11) 0.067(12) 0.036(8) -0.004(8) -0.018(8) 0.019(9)
C2 0.047(8) 0.022(7) 0.030(7) -0.002(6) -0.006(6) -0.006(6)
C3 0.063(10) 0.065(11) 0.035(8) 0.001(7) 0.014(7) 0.038(9)
C4 0.043(8) 0.035(8) 0.034(7) 0.000(6) -0.004(6) 0.020(6)
C5 0.063(10) 0.091(13) 0.044(9) 0.002(9) 0.016(8) 0.047(10)
C6 0.045(8) 0.046(8) 0.041(7) 0.024(7) -0.003(6) 0.024(7)
C7 0.038(7) 0.043(8) 0.023(6) 0.015(6) 0.009(5) 0.026(6)
C8 0.044(7) 0.038(8) 0.031(6) 0.020(6) 0.011(6) 0.032(6)
C9 0.033(6) 0.030(7) 0.040(7) 0.022(6) 0.012(6) 0.021(6)
C10 0.044(8) 0.020(7) 0.075(10) 0.022(7) 0.002(7) 0.010(6)
C11 0.024(7) 0.064(10) 0.075(10) 0.046(9) 0.004(7) 0.005(7)
C12 0.022(6) 0.040(8) 0.049(8) 0.021(7) 0.002(6) 0.006(6)
C13 0.033(7) 0.040(8) 0.054(8) 0.034(7) 0.024(6) 0.015(6)
C14 0.032(7) 0.035(7) 0.028(6) 0.011(6) 0.000(5) 0.017(6)
C15 0.039(7) 0.038(7) 0.034(7) 0.020(6) 0.016(6) 0.012(6)
C16 0.028(6) 0.034(7) 0.028(6) 0.013(6) 0.007(5) 0.013(6)
C17 0.030(6) 0.029(7) 0.033(7) 0.007(6) 0.011(6) 0.005(6)
C18 0.030(6) 0.031(7) 0.029(6) 0.009(6) 0.005(5) 0.006(6)
C19 0.047(8) 0.026(7) 0.030(7) 0.002(6) 0.000(6) 0.016(6)
C20 0.023(6) 0.016(6) 0.050(8) 0.018(6) 0.004(6) 0.002(5)
C21 0.033(7) 0.032(7) 0.053(8) 0.014(7) 0.003(6) 0.013(6)
C22 0.057(9) 0.045(8) 0.042(8) 0.020(7) 0.016(7) 0.031(7)
C23 0.034(7) 0.063(9) 0.034(7) 0.024(7) 0.011(6) 0.031(7)
C24 0.036(7) 0.040(8) 0.035(7) 0.012(6) 0.003(6) 0.025(6)
C25 0.047(8) 0.055(9) 0.021(6) 0.014(6) 0.013(6) 0.029(7)
C26 0.020(6) 0.043(8) 0.030(6) 0.017(6) 0.001(5) 0.011(6)
C27 0.040(7) 0.046(8) 0.029(6) 0.025(6) 0.007(6) 0.023(6)
C28 0.027(6) 0.049(8) 0.039(7) 0.026(6) 0.015(6) 0.022(6)
C29 0.045(8) 0.066(10) 0.048(8) 0.035(7) 0.023(7) 0.038(8)
C30 0.038(7) 0.058(9) 0.029(6) 0.020(6) 0.005(6) 0.026(7)
C31 0.043(8) 0.062(10) 0.042(8) 0.022(7) 0.009(7) 0.034(7)
C32 0.031(6) 0.037(7) 0.028(6) 0.008(6) 0.005(5) 0.017(6)
C33 0.029(6) 0.055(9) 0.024(6) 0.011(6) 0.002(5) 0.023(6)
C34 0.038(7) 0.043(8) 0.033(7) 0.006(6) 0.014(6) 0.005(6)
C35 0.031(6) 0.041(8) 0.021(6) 0.005(5) 0.011(5) 0.012(6)
C36 0.036(7) 0.034(7) 0.030(7) -0.001(6) 0.010(6) 0.015(6)
C37 0.024(6) 0.035(7) 0.029(6) 0.013(6) 0.010(5) 0.012(5)
C38 0.036(7) 0.057(9) 0.032(7) 0.009(6) 0.002(6) 0.032(7)
C39 0.028(7) 0.069(10) 0.036(7) 0.014(7) -0.006(6) 0.010(7)
C40 0.018(6) 0.032(7) 0.032(6) -0.004(6) -0.001(5) 0.008(5)
C41 0.015(6) 0.031(7) 0.047(7) 0.016(6) -0.001(5) 0.002(5)
C42 0.031(7) 0.042(8) 0.024(6) 0.010(6) 0.003(5) 0.014(6)
C43 0.035(7) 0.057(9) 0.054(9) 0.034(8) 0.017(7) 0.011(7)
C44 0.049(8) 0.056(9) 0.043(8) 0.032(7) 0.017(7) 0.028(7)
C45 0.031(7) 0.051(8) 0.031(6) 0.024(6) 0.012(6) 0.019(6)
C46 0.041(7) 0.035(8) 0.047(8) 0.023(7) 0.003(6) 0.017(6)
C47 0.030(6) 0.029(7) 0.038(7) 0.014(6) 0.009(6) 0.015(6)
C48 0.069(9) 0.039(8) 0.035(7) 0.020(6) 0.015(7) 0.032(7)
C49 0.039(7) 0.065(9) 0.032(7) 0.026(7) 0.014(6) 0.034(7)
C50 0.054(8) 0.052(9) 0.041(7) 0.024(7) 0.017(7) 0.036(7)
C51 0.030(6) 0.047(8) 0.031(6) 0.022(6) 0.014(5) 0.020(6)
C52 0.052(8) 0.047(8) 0.032(7) 0.021(6) 0.014(6) 0.029(7)
C53 0.016(6) 0.037(7) 0.023(6) 0.007(5) -0.007(5) 0.001(5)
C54 0.026(6) 0.056(9) 0.037(7) 0.021(7) 0.003(6) 0.015(6)
C55 0.038(7) 0.064(10) 0.036(7) 0.023(7) 0.013(6) 0.027(7)
C56 0.044(8) 0.046(9) 0.041(8) 0.016(7) -0.009(6) 0.023(7)
C57 0.040(8) 0.040(8) 0.047(8) 0.021(7) -0.005(6) 0.019(6)
C58 0.037(7) 0.030(8) 0.040(7) 0.002(6) -0.014(6) 0.002(6)
C59 0.049(8) 0.039(8) 0.050(8) 0.021(7) 0.005(7) 0.026(7)
C60 0.033(7) 0.049(8) 0.025(6) 0.018(6) 0.012(5) 0.023(6)
C61 0.056(9) 0.033(8) 0.039(7) 0.012(6) 0.014(7) 0.025(7)
C62 0.035(7) 0.038(8) 0.039(7) 0.010(6) 0.006(6) 0.020(6)
C63 0.056(9) 0.036(8) 0.065(9) 0.019(7) 0.028(8) 0.029(7)
C64 0.053(8) 0.022(7) 0.026(6) 0.000(6) 0.001(6) 0.010(6)
C65 0.059(9) 0.029(7) 0.031(7) 0.006(6) 0.016(7) 0.022(7)
C66 0.103(13) 0.032(9) 0.050(9) 0.008(7) 0.016(9) 0.026(9)
C67 0.071(12) 0.107(15) 0.061(11) 0.032(11) 0.017(10) 0.051(12)
C68 0.079(13) 0.082(13) 0.043(9) 0.022(9) 0.005(9) 0.052(11)
N1 0.034(6) 0.028(6) 0.018(5) 0.005(4) -0.004(4) 0.012(5)
N2 0.032(5) 0.027(5) 0.016(4) 0.003(4) 0.002(4) 0.013(4)
N3 0.014(4) 0.030(5) 0.027(5) 0.013(4) -0.009(4) 0.008(4)
N4 0.020(5) 0.025(5) 0.026(5) 0.006(4) -0.007(4) 0.012(4)
N5 0.013(4) 0.025(5) 0.035(5) 0.014(4) -0.001(4) 0.000(4)
N6 0.019(5) 0.023(5) 0.025(5) 0.009(4) -0.002(4) 0.002(4)
N7 0.024(5) 0.020(5) 0.038(6) 0.009(5) 0.009(5) 0.007(4)
N8 0.032(5) 0.033(6) 0.026(5) 0.015(5) -0.002(4) 0.012(5)
N9 0.035(6) 0.046(7) 0.042(6) 0.026(5) 0.020(5) 0.022(5)
N10 0.031(5) 0.022(5) 0.021(5) 0.004(4) 0.000(4) 0.007(4)
N11 0.030(5) 0.028(5) 0.023(5) 0.009(4) 0.008(4) 0.011(4)
N12 0.030(5) 0.026(5) 0.017(4) 0.004(4) -0.002(4) 0.015(4)
N13 0.021(5) 0.026(5) 0.022(5) 0.012(4) -0.004(4) 0.002(4)
N14 0.022(5) 0.030(6) 0.023(5) 0.013(4) 0.004(4) 0.002(4)
N15 0.023(5) 0.023(5) 0.036(5) 0.021(4) 0.005(4) 0.008(4)
N16 0.038(6) 0.048(7) 0.027(5) 0.024(5) 0.012(5) 0.022(5)
N17 0.033(6) 0.027(6) 0.026(5) 0.005(5) -0.004(4) 0.008(5)
N18 0.039(6) 0.026(6) 0.031(5) 0.006(5) 0.009(5) 0.014(5)
N19 0.072(11) 0.143(16) 0.073(11) 0.059(11) 0.030(9) 0.053(11)
P1 0.045(2) 0.081(3) 0.053(2) 0.038(2) 0.0186(19) 0.038(2)
P2 0.044(2) 0.040(2) 0.0408(19) 0.0154(17) -0.0011(16) 0.0221(17)
F1 0.045(6) 0.174(13) 0.136(11) 0.082(10) 0.021(7) 0.022(7)
F2 0.121(9) 0.140(10) 0.069(7) 0.009(7) 0.009(6) 0.101(9)
F3 0.115(9) 0.061(7) 0.099(8) 0.024(6) 0.020(7) 0.045(6)
F4 0.082(7) 0.155(10) 0.082(7) 0.091(7) 0.034(6) 0.057(7)
F5 0.092(7) 0.109(8) 0.064(6) 0.038(6) 0.008(5) 0.062(7)
F6 0.057(5) 0.082(7) 0.079(6) 0.052(5) 0.023(5) 0.028(5)
F7 0.121(10) 0.116(10) 0.167(13) 0.085(10) 0.064(10) 0.054(9)
F8 0.100(9) 0.081(8) 0.256(17) 0.090(10) 0.095(11) 0.047(7)
F9 0.200(13) 0.099(8) 0.041(5) 0.006(5) 0.004(7) 0.108(9)
F10 0.121(9) 0.155(11) 0.062(6) 0.034(7) -0.001(6) 0.107(9)
F11 0.107(8) 0.163(11) 0.062(6) 0.056(7) 0.012(6) 0.102(8)
F12 0.131(9) 0.116(9) 0.061(6) 0.013(6) 0.010(6) 0.093(8)
B1 0.013(6) 0.039(9) 0.035(8) 0.011(7) -0.001(6) -0.005(6)
B2 0.034(8) 0.036(8) 0.019(6) 0.010(6) -0.003(6) 0.011(7)

loop_
_atom_type_symbol
_atom_type_description
_atom_type_scat_dispersion_real
_atom_type_scat_dispersion_imag
_atom_type_scat_source
C C 0.0033 0.0016 'International Tables Vol C Tables 4.2.6.8 and 6.1.1.4'
H H 0.0000 0.0000 'International Tables Vol C Tables 4.2.6.8 and 6.1.1.4'
B B 0.0013 0.0007 'International Tables Vol C Tables 4.2.6.8 and 6.1.1.4'
N N 0.0061 0.0033 'International Tables Vol C Tables 4.2.6.8 and 6.1.1.4'
O O 0.0106 0.0060 'International Tables Vol C Tables 4.2.6.8 and 6.1.1.4'
S S 0.1246 0.1234 'International Tables Vol C Tables 4.2.6.8 and 6.1.1.4'
Cu Cu 0.3201 1.2651 'International Tables Vol C Tables 4.2.6.8 and 6.1.1.4'
Br Br -0.2901 2.4595 'International Tables Vol C Tables 4.2.6.8 and 6.1.1.4'
W W -0.8490 6.8722 'International Tables Vol C Tables 4.2.6.8 and 6.1.1.4'
F F 0.0171 0.0103 'International Tables Vol C Tables 4.2.6.8 and 6.1.1.4'
P P 0.1023 0.0942 'International Tables Vol C Tables 4.2.6.8 and 6.1.1.4'

loop_
_geom_angle_atom_site_label_1
_geom_angle_atom_site_label_2
_geom_angle_atom_site_label_3
_geom_angle
_geom_angle_site_symmetry_1
_geom_angle_site_symmetry_3
_geom_angle_publ_flag
N2 W1 S2 86.6(3) . . ?
N2 W1 S3 84.8(2) . . ?
S2 W1 S3 104.51(10) . . ?
N2 W1 N4 81.3(3) . . ?
S2 W1 N4 86.0(2) . . ?
S3 W1 N4 162.0(2) . . ?
N2 W1 N6 80.3(3) . . ?
S2 W1 N6 161.5(2) . . ?
S3 W1 N6 87.4(2) . . ?
N4 W1 N6 79.2(3) . . ?
N2 W1 S1 162.7(2) . . ?
S2 W1 S1 104.25(11) . . ?
S3 W1 S1 105.01(10) . . ?
N4 W1 S1 86.0(2) . . ?
N6 W1 S1 85.9(2) . . ?
N2 W1 Cu1 139.4(2) . . ?
S2 W1 Cu1 52.79(8) . . ?
S3 W1 Cu1 103.45(8) . . ?
N4 W1 Cu1 94.5(2) . . ?
N6 W1 Cu1 138.9(2) . . ?
S1 W1 Cu1 53.11(9) . . ?
N2 W1 Cu2 137.4(2) . . ?
S2 W1 Cu2 106.13(8) . . ?
S3 W1 Cu2 52.83(8) . . ?
N4 W1 Cu2 138.8(2) . . ?
N6 W1 Cu2 92.4(2) . . ?
S1 W1 Cu2 53.02(8) . . ?
Cu1 W1 Cu2 65.90(6) . . ?
N2 W1 Cu3 94.9(2) . . ?
S2 W1 Cu3 52.98(8) . . ?
S3 W1 Cu3 53.44(8) . . ?
N4 W1 Cu3 139.0(2) . . ?
N6 W1 Cu3 140.8(2) . . ?
S1 W1 Cu3 102.39(9) . . ?
Cu1 W1 Cu3 62.36(5) . . ?
Cu2 W1 Cu3 65.07(5) . . ?
N15 W2 S4 86.7(2) . . ?
N15 W2 N13 78.5(3) . . ?
S4 W2 N13 161.3(2) . . ?
N15 W2 S6 87.4(2) . . ?
S4 W2 S6 104.19(11) . . ?
N13 W2 S6 86.6(2) . . ?
N15 W2 N11 80.9(3) . . ?
S4 W2 N11 86.2(2) . . ?
N13 W2 N11 80.3(3) . . ?
S6 W2 N11 163.9(2) . . ?
N15 W2 S5 160.2(2) . . ?
S4 W2 S5 105.17(10) . . ?
N13 W2 S5 86.3(2) . . ?
S6 W2 S5 104.47(10) . . ?
N11 W2 S5 84.1(2) . . ?
N15 W2 Cu4 140.4(2) . . ?
S4 W2 Cu4 104.42(9) . . ?
N13 W2 Cu4 94.2(2) . . ?
S6 W2 Cu4 53.16(8) . . ?
N11 W2 Cu4 136.7(2) . . ?
S5 W2 Cu4 52.67(8) . . ?
N15 W2 Cu5 140.0(2) . . ?
S4 W2 Cu5 53.50(8) . . ?
N13 W2 Cu5 139.2(2) . . ?
S6 W2 Cu5 104.09(8) . . ?
N11 W2 Cu5 92.0(2) . . ?
S5 W2 Cu5 52.98(8) . . ?
Cu4 W2 Cu5 64.62(5) . . ?
N15 W2 Cu6 95.7(2) . . ?
S4 W2 Cu6 52.86(9) . . ?
N13 W2 Cu6 139.4(2) . . ?
S6 W2 Cu6 52.83(9) . . ?
N11 W2 Cu6 139.1(2) . . ?
S5 W2 Cu6 104.10(8) . . ?
Cu4 W2 Cu6 64.82(5) . . ?
Cu5 W2 Cu6 64.76(6) . . ?
N7 Cu1 S2 116.5(3) . . ?
N7 Cu1 S1 127.8(3) . . ?
S2 Cu1 S1 108.86(12) . . ?
N7 Cu1 W1 166.8(3) . . ?
S2 Cu1 W1 55.04(9) . . ?
S1 Cu1 W1 55.61(8) . . ?
N7 Cu1 Cu3 125.6(3) . . ?
S2 Cu1 Cu3 52.19(9) . . ?
S1 Cu1 Cu3 101.94(9) . . ?
W1 Cu1 Cu3 59.41(5) . . ?
N7 Cu1 Br1 89.4(3) . . ?
S2 Cu1 Br1 107.96(10) . . ?
S1 Cu1 Br1 100.26(9) . . ?
W1 Cu1 Br1 102.74(6) . . ?
Cu3 Cu1 Br1 58.10(6) . . ?
N7 Cu1 Cu2 135.8(3) . . ?
S2 Cu1 Cu2 100.71(9) . . ?
S1 Cu1 Cu2 49.84(8) . . ?
W1 Cu1 Cu2 57.13(5) . . ?
Cu3 Cu1 Cu2 61.07(5) . . ?
Br1 Cu1 Cu2 55.45(5) . . ?
N8 Cu2 S3 121.4(3) . . ?
N8 Cu2 S1 122.4(3) . . ?
S3 Cu2 S1 109.78(11) . . ?
N8 Cu2 W1 165.3(3) . . ?
S3 Cu2 W1 55.16(8) . . ?
S1 Cu2 W1 55.55(8) . . ?
N8 Cu2 Br1 87.3(3) . . ?
S3 Cu2 Br1 103.70(11) . . ?
S1 Cu2 Br1 105.56(10) . . ?
W1 Cu2 Br1 107.37(7) . . ?
N8 Cu2 Cu3 133.2(3) . . ?
S3 Cu2 Cu3 50.85(9) . . ?
S1 Cu2 Cu3 98.71(9) . . ?
W1 Cu2 Cu3 57.95(4) . . ?
Br1 Cu2 Cu3 58.67(6) . . ?
N8 Cu2 Cu1 135.0(3) . . ?
S3 Cu2 Cu1 98.16(9) . . ?
S1 Cu2 Cu1 49.87(8) . . ?
W1 Cu2 Cu1 56.97(5) . . ?
Br1 Cu2 Cu1 61.20(6) . . ?
Cu3 Cu2 Cu1 57.34(5) . . ?
N9 Cu3 S2 114.1(3) . . ?
N9 Cu3 S3 128.9(3) . . ?
S2 Cu3 S3 106.65(11) . . ?
N9 Cu3 W1 161.7(3) . . ?
S2 Cu3 W1 54.28(8) . . ?
S3 Cu3 W1 54.37(8) . . ?
N9 Cu3 Br1 92.3(3) . . ?
S2 Cu3 Br1 111.07(10) . . ?
S3 Cu3 Br1 100.88(10) . . ?
W1 Cu3 Br1 104.95(7) . . ?
N9 Cu3 Cu1 128.5(3) . . ?
S2 Cu3 Cu1 51.32(9) . . ?
S3 Cu3 Cu1 100.80(9) . . ?
W1 Cu3 Cu1 58.23(6) . . ?
Br1 Cu3 Cu1 62.19(6) . . ?
N9 Cu3 Cu2 140.7(3) . . ?
S2 Cu3 Cu2 100.48(9) . . ?
S3 Cu3 Cu2 49.62(9) . . ?
W1 Cu3 Cu2 56.98(5) . . ?
Br1 Cu3 Cu2 56.77(5) . . ?
Cu1 Cu3 Cu2 61.60(6) . . ?
N16 Cu4 S5 126.8(3) . . ?
N16 Cu4 S6 116.3(3) . . ?
S5 Cu4 S6 109.48(12) . . ?
N16 Cu4 W2 164.8(3) . . ?
S5 Cu4 W2 55.78(8) . . ?
S6 Cu4 W2 55.18(8) . . ?
N16 Cu4 Br2 90.5(3) . . ?
S5 Cu4 Br2 101.43(10) . . ?
S6 Cu4 Br2 106.63(10) . . ?
W2 Cu4 Br2 103.84(7) . . ?
N16 Cu4 Cu5 136.7(3) . . ?
S5 Cu4 Cu5 50.80(9) . . ?
S6 Cu4 Cu5 100.32(10) . . ?
W2 Cu4 Cu5 57.99(5) . . ?
Br2 Cu4 Cu5 55.68(6) . . ?
N16 Cu4 Cu6 128.4(3) . . ?
S5 Cu4 Cu6 101.26(10) . . ?
S6 Cu4 Cu6 50.46(9) . . ?
W2 Cu4 Cu6 58.33(5) . . ?
Br2 Cu4 Cu6 59.29(6) . . ?
Cu5 Cu4 Cu6 60.41(6) . . ?
N17 Cu5 S5 129.4(3) . . ?
N17 Cu5 S4 112.1(3) . . ?
S5 Cu5 S4 108.37(12) . . ?
N17 Cu5 Br2 91.9(3) . . ?
S5 Cu5 Br2 104.52(10) . . ?
S4 Cu5 Br2 106.55(10) . . ?
N17 Cu5 W2 159.3(3) . . ?
S5 Cu5 W2 55.31(8) . . ?
S4 Cu5 W2 54.46(8) . . ?
Br2 Cu5 W2 106.69(6) . . ?
N17 Cu5 Cu4 143.0(3) . . ?
S5 Cu5 Cu4 50.12(8) . . ?
S4 Cu5 Cu4 99.35(9) . . ?
Br2 Cu5 Cu4 59.71(7) . . ?
W2 Cu5 Cu4 57.40(5) . . ?
N17 Cu5 Cu6 128.7(3) . . ?
S5 Cu5 Cu6 100.51(9) . . ?
S4 Cu5 Cu6 50.21(9) . . ?
Br2 Cu5 Cu6 60.45(6) . . ?
W2 Cu5 Cu6 58.07(5) . . ?
Cu4 Cu5 Cu6 60.18(6) . . ?
N18 Cu6 S4 122.0(3) . . ?
N18 Cu6 S6 122.1(3) . . ?
S4 Cu6 S6 106.90(12) . . ?
N18 Cu6 W2 164.1(3) . . ?
S4 Cu6 W2 54.10(8) . . ?
S6 Cu6 W2 54.36(9) . . ?
N18 Cu6 Br2 94.4(3) . . ?
S4 Cu6 Br2 101.59(10) . . ?
S6 Cu6 Br2 104.75(10) . . ?
W2 Cu6 Br2 101.44(6) . . ?
N18 Cu6 Cu4 135.4(3) . . ?
S4 Cu6 Cu4 98.91(10) . . ?
S6 Cu6 Cu4 50.07(9) . . ?
W2 Cu6 Cu4 56.85(5) . . ?
Br2 Cu6 Cu4 57.69(6) . . ?
N18 Cu6 Cu5 134.9(3) . . ?
S4 Cu6 Cu5 50.48(8) . . ?
S6 Cu6 Cu5 99.15(9) . . ?
W2 Cu6 Cu5 57.17(5) . . ?
Br2 Cu6 Cu5 54.88(5) . . ?
Cu4 Cu6 Cu5 59.41(5) . . ?
Cu2 S1 Cu1 80.30(11) . . ?
Cu2 S1 W1 71.43(9) . . ?
Cu1 S1 W1 71.28(10) . . ?
Cu1 S2 Cu3 76.49(11) . . ?
Cu1 S2 W1 72.17(10) . . ?
Cu3 S2 W1 72.73(9) . . ?
Cu2 S3 Cu3 79.53(11) . . ?
Cu2 S3 W1 72.01(9) . . ?
Cu3 S3 W1 72.19(9) . . ?
Cu6 S4 Cu5 79.31(11) . . ?
Cu6 S4 W2 73.04(10) . . ?
Cu5 S4 W2 72.04(10) . . ?
Cu4 S5 Cu5 79.08(11) . . ?
Cu4 S5 W2 71.55(9) . . ?
Cu5 S5 W2 71.71(9) . . ?
Cu4 S6 Cu6 79.47(11) . . ?
Cu4 S6 W2 71.66(9) . . ?
Cu6 S6 W2 72.81(10) . . ?
Cu2 Br1 Cu3 64.56(6) . . ?
Cu2 Br1 Cu1 63.35(5) . . ?
Cu3 Br1 Cu1 59.70(5) . . ?
Cu5 Br2 Cu4 64.60(6) . . ?
Cu5 Br2 Cu6 64.67(5) . . ?
Cu4 Br2 Cu6 63.03(6) . . ?
C2 C1 H1A 109.5 . . ?
C2 C1 H1B 109.5 . . ?
H1A C1 H1B 109.5 . . ?
C2 C1 H1C 109.5 . . ?
H1A C1 H1C 109.5 . . ?
H1B C1 H1C 109.5 . . ?
N1 C2 C3 106.8(11) . . ?
N1 C2 C1 122.9(13) . . ?
C3 C2 C1 130.3(13) . . ?
C4 C3 C2 106.7(12) . . ?
C4 C3 H3A 126.6 . . ?
C2 C3 H3A 126.6 . . ?
N2 C4 C3 110.9(12) . . ?
N2 C4 C5 127.2(11) . . ?
C3 C4 C5 121.9(12) . . ?
C4 C5 H5A 109.5 . . ?
C4 C5 H5B 109.5 . . ?
H5A C5 H5B 109.5 . . ?
C4 C5 H5C 109.5 . . ?
H5A C5 H5C 109.5 . . ?
H5B C5 H5C 109.5 . . ?
C7 C6 H6A 109.5 . . ?
C7 C6 H6B 109.5 . . ?
H6A C6 H6B 109.5 . . ?
C7 C6 H6C 109.5 . . ?
H6A C6 H6C 109.5 . . ?
H6B C6 H6C 109.5 . . ?
N3 C7 C8 108.8(10) . . ?
N3 C7 C6 121.9(11) . . ?
C8 C7 C6 129.2(10) . . ?
C7 C8 C9 106.0(10) . . ?
C7 C8 H8A 127.0 . . ?
C9 C8 H8A 127.0 . . ?
N4 C9 C8 110.6(10) . . ?
N4 C9 C10 126.2(10) . . ?
C8 C9 C10 123.1(10) . . ?
C9 C10 H10A 109.5 . . ?
C9 C10 H10B 109.5 . . ?
H10A C10 H10B 109.5 . . ?
C9 C10 H10C 109.5 . . ?
H10A C10 H10C 109.5 . . ?
H10B C10 H10C 109.5 . . ?
C12 C11 H11A 109.5 . . ?
C12 C11 H11B 109.5 . . ?
H11A C11 H11B 109.5 . . ?
C12 C11 H11C 109.5 . . ?
H11A C11 H11C 109.5 . . ?
H11B C11 H11C 109.5 . . ?
N5 C12 C13 107.8(10) . . ?
N5 C12 C11 124.6(11) . . ?
C13 C12 C11 127.5(12) . . ?
C12 C13 C14 105.8(10) . . ?
C12 C13 H13A 127.1 . . ?
C14 C13 H13A 127.1 . . ?
N6 C14 C13 109.8(10) . . ?
N6 C14 C15 126.0(10) . . ?
C13 C14 C15 124.2(11) . . ?
C14 C15 H15A 109.5 . . ?
C14 C15 H15B 109.5 . . ?
H15A C15 H15B 109.5 . . ?
C14 C15 H15C 109.5 . . ?
H15A C15 H15C 109.5 . . ?
H15B C15 H15C 109.5 . . ?
N7 C16 C18 124.6(11) . . ?
N7 C16 H16A 117.7 . . ?
C18 C16 H16A 117.7 . . ?
N7 C17 C19 122.2(11) . . ?
N7 C17 H17A 118.9 . . ?
C19 C17 H17A 118.9 . . ?
C16 C18 C20 120.0(11) . . ?
C16 C18 H18A 120.0 . . ?
C20 C18 H18A 120.0 . . ?
C17 C19 C20 119.7(11) . . ?
C17 C19 H19A 120.2 . . ?
C20 C19 H19A 120.2 . . ?
C18 C20 C19 117.0(10) . . ?
C18 C20 C21 122.9(11) . . ?
C19 C20 C21 120.2(11) . . ?
C20 C21 C21 112.2(13) . 2_575 ?
C20 C21 H21A 109.2 . . ?
C21 C21 H21A 109.2 2_575 . ?
C20 C21 H21B 109.2 . . ?
C21 C21 H21B 109.2 2_575 . ?
H21A C21 H21B 107.9 . . ?
N8 C22 C24 120.9(12) . . ?
N8 C22 H22A 119.5 . . ?
C24 C22 H22A 119.5 . . ?
N8 C23 C25 123.7(11) . . ?
N8 C23 H23A 118.1 . . ?
C25 C23 H23A 118.1 . . ?
C26 C24 C22 121.4(11) . . ?
C26 C24 H24A 119.3 . . ?
C22 C24 H24A 119.3 . . ?
C23 C25 C26 117.6(11) . . ?
C23 C25 H25A 121.2 . . ?
C26 C25 H25A 121.2 . . ?
C24 C26 C25 117.6(10) . . ?
C24 C26 C27 123.6(11) . . ?
C25 C26 C27 118.8(11) . . ?
C26 C27 C33 113.2(10) . 2_565 ?
C26 C27 H27A 108.9 . . ?
C33 C27 H27A 108.9 2_565 . ?
C26 C27 H27B 108.9 . . ?
C33 C27 H27B 108.9 2_565 . ?
H27A C27 H27B 107.7 . . ?
N9 C28 C30 124.4(11) . . ?
N9 C28 H28A 117.8 . . ?
C30 C28 H28A 117.8 . . ?
N9 C29 C31 123.9(12) . . ?
N9 C29 H29A 118.0 . . ?
C31 C29 H29A 118.0 . . ?
C28 C30 C32 120.5(12) . . ?
C28 C30 H30A 119.7 . . ?
C32 C30 H30A 119.7 . . ?
C29 C31 C32 119.7(12) . . ?
C29 C31 H31A 120.2 . . ?
C32 C31 H31A 120.2 . . ?
C31 C32 C30 116.0(11) . . ?
C31 C32 C33 123.5(11) . . ?
C30 C32 C33 120.5(11) . . ?
C32 C33 C27 113.6(10) . 2_565 ?
C32 C33 H33A 108.8 . . ?
C27 C33 H33A 108.8 2_565 . ?
C32 C33 H33B 108.8 . . ?
C27 C33 H33B 108.8 2_565 . ?
H33A C33 H33B 107.7 . . ?
C35 C34 H34A 109.5 . . ?
C35 C34 H34B 109.5 . . ?
H34A C34 H34B 109.5 . . ?
C35 C34 H34C 109.5 . . ?
H34A C34 H34C 109.5 . . ?
H34B C34 H34C 109.5 . . ?
N10 C35 C36 107.3(10) . . ?
N10 C35 C34 125.4(11) . . ?
C36 C35 C34 127.3(11) . . ?
C35 C36 C37 107.2(10) . . ?
C35 C36 H36A 126.4 . . ?
C37 C36 H36A 126.4 . . ?
N11 C37 C36 108.5(10) . . ?
N11 C37 C38 125.2(10) . . ?
C36 C37 C38 126.3(11) . . ?
C37 C38 H38A 109.5 . . ?
C37 C38 H38B 109.5 . . ?
H38A C38 H38B 109.5 . . ?
C37 C38 H38C 109.5 . . ?
H38A C38 H38C 109.5 . . ?
H38B C38 H38C 109.5 . . ?
C40 C39 H39A 109.5 . . ?
C40 C39 H39B 109.5 . . ?
H39A C39 H39B 109.5 . . ?
C40 C39 H39C 109.5 . . ?
H39A C39 H39C 109.5 . . ?
H39B C39 H39C 109.5 . . ?
N12 C40 C41 108.2(10) . . ?
N12 C40 C39 124.6(11) . . ?
C41 C40 C39 127.2(11) . . ?
C42 C41 C40 105.5(10) . . ?
C42 C41 H41A 127.2 . . ?
C40 C41 H41A 127.2 . . ?
N13 C42 C41 109.1(10) . . ?
N13 C42 C43 126.1(10) . . ?
C41 C42 C43 124.8(11) . . ?
C42 C43 H43A 109.5 . . ?
C42 C43 H43B 109.5 . . ?
H43A C43 H43B 109.5 . . ?
C42 C43 H43C 109.5 . . ?
H43A C43 H43C 109.5 . . ?
H43B C43 H43C 109.5 . . ?
C45 C44 H44A 109.5 . . ?
C45 C44 H44B 109.5 . . ?
H44A C44 H44B 109.5 . . ?
C45 C44 H44C 109.5 . . ?
H44A C44 H44C 109.5 . . ?
H44B C44 H44C 109.5 . . ?
C46 C45 N14 106.2(10) . . ?
C46 C45 C44 131.9(12) . . ?
N14 C45 C44 121.9(11) . . ?
C47 C46 C45 107.9(11) . . ?
C47 C46 H46A 126.1 . . ?
C45 C46 H46A 126.1 . . ?
C46 C47 N15 110.1(10) . . ?
C46 C47 C48 125.5(11) . . ?
N15 C47 C48 124.3(10) . . ?
C47 C48 H48A 109.5 . . ?
C47 C48 H48B 109.5 . . ?
H48A C48 H48B 109.5 . . ?
C47 C48 H48C 109.5 . . ?
H48A C48 H48C 109.5 . . ?
H48B C48 H48C 109.5 . . ?
N16 C49 C51 123.6(11) . . ?
N16 C49 H49A 118.2 . . ?
C51 C49 H49A 118.2 . . ?
C52 C50 N16 124.2(12) . . ?
C52 C50 H50A 117.9 . . ?
N16 C50 H50A 117.9 . . ?
C49 C51 C53 120.6(11) . . ?
C49 C51 H51A 119.7 . . ?
C53 C51 H51A 119.7 . . ?
C50 C52 C53 120.1(11) . . ?
C50 C52 H52A 119.9 . . ?
C53 C52 H52A 119.9 . . ?
C51 C53 C52 115.3(11) . . ?
C51 C53 C54 120.3(11) . . ?
C52 C53 C54 124.4(11) . . ?
C53 C54 C55 112.1(11) . . ?
C53 C54 H54A 109.2 . . ?
C55 C54 H54A 109.2 . . ?
C53 C54 H54B 109.2 . . ?
C55 C54 H54B 109.2 . . ?
H54A C54 H54B 107.9 . . ?
C60 C55 C54 114.8(11) 2_676 . ?
C60 C55 H55A 108.6 2_676 . ?
C54 C55 H55A 108.6 . . ?
C60 C55 H55B 108.6 2_676 . ?
C54 C55 H55B 108.6 . . ?
H55A C55 H55B 107.5 . . ?
N17 C56 C58 124.4(12) . . ?
N17 C56 H56A 117.8 . . ?
C58 C56 H56A 117.8 . . ?
C59 C57 N17 123.3(12) . . ?
C59 C57 H57A 118.4 . . ?
N17 C57 H57A 118.4 . . ?
C56 C58 C60 119.5(12) . . ?
C56 C58 H58A 120.2 . . ?
C60 C58 H58A 120.2 . . ?
C57 C59 C60 120.9(12) . . ?
C57 C59 H59A 119.5 . . ?
C60 C59 H59A 119.6 . . ?
C59 C60 C58 116.1(11) . . ?
C59 C60 C55 122.5(11) . 2_676 ?
C58 C60 C55 121.3(12) . 2_676 ?
N18 C61 C63 123.9(13) . . ?
N18 C61 H61A 118.1 . . ?
C63 C61 H61A 118.1 . . ?
N18 C62 C64 124.5(12) . . ?
N18 C62 H62A 117.7 . . ?
C64 C62 H62A 117.7 . . ?
C65 C63 C61 120.4(12) . . ?
C65 C63 H63A 119.8 . . ?
C61 C63 H63A 119.8 . . ?
C62 C64 C65 121.1(12) . . ?
C62 C64 H64A 119.5 . . ?
C65 C64 H64A 119.4 . . ?
C63 C65 C64 115.0(11) . . ?
C63 C65 C66 123.0(13) . . ?
C64 C65 C66 121.9(13) . . ?
C65 C66 C66 108.0(15) . 2_686 ?
C68 C67 H67A 109.5 . . ?
C68 C67 H67B 109.5 . . ?
H67A C67 H67B 109.5 . . ?
C68 C67 H67C 109.5 . . ?
H67A C67 H67C 109.5 . . ?
H67B C67 H67C 109.5 . . ?
N19 C68 C67 179(2) . . ?
C2 N1 N2 109.5(10) . . ?
C2 N1 B1 130.1(10) . . ?
N2 N1 B1 120.2(9) . . ?
C4 N2 N1 106.0(9) . . ?
C4 N2 W1 133.3(8) . . ?
N1 N2 W1 120.6(6) . . ?
C7 N3 N4 108.8(9) . . ?
C7 N3 B1 131.2(9) . . ?
N4 N3 B1 119.9(8) . . ?
C9 N4 N3 105.8(8) . . ?
C9 N4 W1 133.4(7) . . ?
N3 N4 W1 119.9(6) . . ?
C12 N5 N6 110.3(9) . . ?
C12 N5 B1 129.2(9) . . ?
N6 N5 B1 120.4(9) . . ?
C14 N6 N5 106.3(8) . . ?
C14 N6 W1 133.4(7) . . ?
N5 N6 W1 120.2(6) . . ?
C16 N7 C17 116.5(10) . . ?
C16 N7 Cu1 123.4(8) . . ?
C17 N7 Cu1 119.4(8) . . ?
C23 N8 C22 118.5(10) . . ?
C23 N8 Cu2 121.4(8) . . ?
C22 N8 Cu2 118.5(9) . . ?
C28 N9 C29 115.4(10) . . ?
C28 N9 Cu3 122.2(8) . . ?
C29 N9 Cu3 122.2(8) . . ?
C35 N10 N11 111.3(9) . . ?
C35 N10 B2 129.4(10) . . ?
N11 N10 B2 119.1(9) . . ?
C37 N11 N10 105.7(9) . . ?
C37 N11 W2 132.9(7) . . ?
N10 N11 W2 121.3(7) . . ?
C40 N12 N13 110.1(9) . . ?
C40 N12 B2 127.3(10) . . ?
N13 N12 B2 122.5(9) . . ?
C42 N13 N12 107.0(8) . . ?
C42 N13 W2 133.3(7) . . ?
N12 N13 W2 119.4(6) . . ?
N15 N14 C45 111.3(9) . . ?
N15 N14 B2 120.1(9) . . ?
C45 N14 B2 127.8(9) . . ?
N14 N15 C47 104.5(8) . . ?
N14 N15 W2 121.9(6) . . ?
C47 N15 W2 133.6(8) . . ?
C49 N16 C50 116.2(10) . . ?
C49 N16 Cu4 119.6(8) . . ?
C50 N16 Cu4 122.9(8) . . ?
C56 N17 C57 115.8(10) . . ?
C56 N17 Cu5 116.7(8) . . ?
C57 N17 Cu5 127.5(8) . . ?
C61 N18 C62 115.0(10) . . ?
C61 N18 Cu6 123.4(9) . . ?
C62 N18 Cu6 121.1(8) . . ?
F3 P1 F1 93.0(8) . . ?
F3 P1 F4 90.1(6) . . ?
F1 P1 F4 90.4(6) . . ?
F3 P1 F6 88.9(6) . . ?
F1 P1 F6 178.1(8) . . ?
F4 P1 F6 89.7(5) . . ?
F3 P1 F5 91.4(6) . . ?
F1 P1 F5 90.7(6) . . ?
F4 P1 F5 178.1(7) . . ?
F6 P1 F5 89.2(5) . . ?
F3 P1 F2 176.7(7) . . ?
F1 P1 F2 90.3(8) . . ?
F4 P1 F2 89.5(6) . . ?
F6 P1 F2 87.8(6) . . ?
F5 P1 F2 88.9(6) . . ?
F8 P2 F9 90.1(8) . . ?
F8 P2 F10 91.6(8) . . ?
F9 P2 F10 88.6(6) . . ?
F8 P2 F12 91.5(8) . . ?
F9 P2 F12 178.3(8) . . ?
F10 P2 F12 91.6(5) . . ?
F8 P2 F11 89.2(7) . . ?
F9 P2 F11 93.1(6) . . ?
F10 P2 F11 178.1(6) . . ?
F12 P2 F11 86.6(5) . . ?
F8 P2 F7 177.5(9) . . ?
F9 P2 F7 91.8(8) . . ?
F10 P2 F7 86.9(7) . . ?
F12 P2 F7 86.5(7) . . ?
F11 P2 F7 92.3(7) . . ?
N3 B1 N1 109.6(10) . . ?
N3 B1 N5 110.9(10) . . ?
N1 B1 N5 109.8(11) . . ?
N3 B1 H1 108.9 . . ?
N1 B1 H1 108.8 . . ?
N5 B1 H1 108.8 . . ?
N12 B2 N10 109.6(9) . . ?
N12 B2 N14 108.1(10) . . ?
N10 B2 N14 109.8(9) . . ?
N12 B2 H2 109.8 . . ?
N10 B2 H2 109.8 . . ?
N14 B2 H2 109.8 . . ?

loop_
_geom_bond_atom_site_label_1
_geom_bond_atom_site_label_2
_geom_bond_distance
_geom_bond_site_symmetry_2
_geom_bond_publ_flag
W1 N2 2.273(9) . ?
W1 S2 2.285(3) . ?
W1 S3 2.295(3) . ?
W1 N4 2.297(8) . ?
W1 N6 2.301(9) . ?
W1 S1 2.313(3) . ?
W1 Cu1 2.655(2) . ?
W1 Cu2 2.6594(17) . ?
W1 Cu3 2.6881(15) . ?
W2 N15 2.259(8) . ?
W2 S4 2.286(3) . ?
W2 N13 2.294(9) . ?
W2 S6 2.296(3) . ?
W2 N11 2.299(9) . ?
W2 S5 2.314(3) . ?
W2 Cu4 2.6551(16) . ?
W2 Cu5 2.6725(18) . ?
W2 Cu6 2.699(2) . ?
Cu1 N7 1.961(9) . ?
Cu1 S2 2.221(3) . ?
Cu1 S1 2.242(3) . ?
Cu1 Cu3 2.766(2) . ?
Cu1 Br1 2.834(2) . ?
Cu1 Cu2 2.890(2) . ?
Cu2 N8 1.971(9) . ?
Cu2 S3 2.228(3) . ?
Cu2 S1 2.241(3) . ?
Cu2 Br1 2.664(2) . ?
Cu2 Cu3 2.876(2) . ?
Cu3 N9 1.970(10) . ?
Cu3 S2 2.248(3) . ?
Cu3 S3 2.268(3) . ?
Cu3 Br1 2.720(3) . ?
Cu4 N16 1.955(9) . ?
Cu4 S5 2.226(3) . ?
Cu4 S6 2.238(3) . ?
Cu4 Br2 2.722(3) . ?
Cu4 Cu5 2.848(2) . ?
Cu4 Cu6 2.870(2) . ?
Cu5 N17 1.988(10) . ?
Cu5 S5 2.247(3) . ?
Cu5 S4 2.258(3) . ?
Cu5 Br2 2.603(2) . ?
Cu5 Cu6 2.877(2) . ?
Cu6 N18 1.982(9) . ?
Cu6 S4 2.249(3) . ?
Cu6 S6 2.251(4) . ?
Cu6 Br2 2.769(2) . ?
C1 C2 1.505(19) . ?
C1 H1A 0.9600 . ?
C1 H1B 0.9600 . ?
C1 H1C 0.9600 . ?
C2 N1 1.349(15) . ?
C2 C3 1.390(19) . ?
C3 C4 1.353(18) . ?
C3 H3A 0.9300 . ?
C4 N2 1.333(15) . ?
C4 C5 1.483(18) . ?
C5 H5A 0.9600 . ?
C5 H5B 0.9600 . ?
C5 H5C 0.9600 . ?
C6 C7 1.502(16) . ?
C6 H6A 0.9600 . ?
C6 H6B 0.9600 . ?
C6 H6C 0.9600 . ?
C7 N3 1.354(13) . ?
C7 C8 1.360(16) . ?
C8 C9 1.380(15) . ?
C8 H8A 0.9300 . ?
C9 N4 1.345(13) . ?
C9 C10 1.484(17) . ?
C10 H10A 0.9600 . ?
C10 H10B 0.9600 . ?
C10 H10C 0.9600 . ?
C11 C12 1.496(16) . ?
C11 H11A 0.9600 . ?
C11 H11B 0.9600 . ?
C11 H11C 0.9600 . ?
C12 N5 1.342(15) . ?
C12 C13 1.380(17) . ?
C13 C14 1.391(16) . ?
C13 H13A 0.9300 . ?
C14 N6 1.346(14) . ?
C14 C15 1.477(15) . ?
C15 H15A 0.9600 . ?
C15 H15B 0.9600 . ?
C15 H15C 0.9600 . ?
C16 N7 1.314(14) . ?
C16 C18 1.361(16) . ?
C16 H16A 0.9300 . ?
C17 N7 1.357(15) . ?
C17 C19 1.387(16) . ?
C17 H17A 0.9300 . ?
C18 C20 1.374(16) . ?
C18 H18A 0.9300 . ?
C19 C20 1.386(17) . ?
C19 H19A 0.9300 . ?
C20 C21 1.500(16) . ?
C21 C21 1.51(2) 2_575 ?
C21 H21A 0.9700 . ?
C21 H21B 0.9700 . ?
C22 N8 1.340(15) . ?
C22 C24 1.393(17) . ?
C22 H22A 0.9300 . ?
C23 N8 1.319(15) . ?
C23 C25 1.387(16) . ?
C23 H23A 0.9300 . ?
C24 C26 1.344(16) . ?
C24 H24A 0.9300 . ?
C25 C26 1.420(16) . ?
C25 H25A 0.9300 . ?
C26 C27 1.513(15) . ?
C27 C33 1.546(17) 2_565 ?
C27 H27A 0.9700 . ?
C27 H27B 0.9700 . ?
C28 N9 1.325(14) . ?
C28 C30 1.358(16) . ?
C28 H28A 0.9300 . ?
C29 N9 1.345(15) . ?
C29 C31 1.375(17) . ?
C29 H29A 0.9300 . ?
C30 C32 1.384(16) . ?
C30 H30A 0.9300 . ?
C31 C32 1.384(17) . ?
C31 H31A 0.9300 . ?
C32 C33 1.495(16) . ?
C33 C27 1.546(17) 2_565 ?
C33 H33A 0.9700 . ?
C33 H33B 0.9700 . ?
C34 C35 1.496(15) . ?
C34 H34A 0.9600 . ?
C34 H34B 0.9600 . ?
C34 H34C 0.9600 . ?
C35 N10 1.327(14) . ?
C35 C36 1.385(16) . ?
C36 C37 1.399(16) . ?
C36 H36A 0.9300 . ?
C37 N11 1.364(14) . ?
C37 C38 1.467(15) . ?
C38 H38A 0.9600 . ?
C38 H38B 0.9600 . ?
C38 H38C 0.9600 . ?
C39 C40 1.480(17) . ?
C39 H39A 0.9600 . ?
C39 H39B 0.9600 . ?
C39 H39C 0.9600 . ?
C40 N12 1.318(14) . ?
C40 C41 1.398(17) . ?
C41 C42 1.392(16) . ?
C41 H41A 0.9300 . ?
C42 N13 1.345(14) . ?
C42 C43 1.482(17) . ?
C43 H43A 0.9600 . ?
C43 H43B 0.9600 . ?
C43 H43C 0.9600 . ?
C44 C45 1.485(16) . ?
C44 H44A 0.9600 . ?
C44 H44B 0.9600 . ?
C44 H44C 0.9600 . ?
C45 C46 1.366(17) . ?
C45 N14 1.370(14) . ?
C46 C47 1.364(16) . ?
C46 H46A 0.9300 . ?
C47 N15 1.375(14) . ?
C47 C48 1.471(16) . ?
C48 H48A 0.9600 . ?
C48 H48B 0.9600 . ?
C48 H48C 0.9600 . ?
C49 N16 1.316(14) . ?
C49 C51 1.382(16) . ?
C49 H49A 0.9300 . ?
C50 C52 1.349(17) . ?
C50 N16 1.353(15) . ?
C50 H50A 0.9300 . ?
C51 C53 1.387(16) . ?
C51 H51A 0.9300 . ?
C52 C53 1.407(17) . ?
C52 H52A 0.9300 . ?
C53 C54 1.487(17) . ?
C54 C55 1.535(18) . ?
C54 H54A 0.9700 . ?
C54 H54B 0.9700 . ?
C55 C60 1.512(16) 2_676 ?
C55 H55A 0.9700 . ?
C55 H55B 0.9700 . ?
C56 N17 1.318(16) . ?
C56 C58 1.377(17) . ?
C56 H56A 0.9300 . ?
C57 C59 1.350(17) . ?
C57 N17 1.356(15) . ?
C57 H57A 0.9300 . ?
C58 C60 1.383(17) . ?
C58 H58A 0.9300 . ?
C59 C60 1.384(17) . ?
C59 H59A 0.9300 . ?
C60 C55 1.512(16) 2_676 ?
C61 N18 1.333(15) . ?
C61 C63 1.392(17) . ?
C61 H61A 0.9300 . ?
C62 N18 1.346(15) . ?
C62 C64 1.355(16) . ?
C62 H62A 0.9300 . ?
C63 C65 1.386(19) . ?
C63 H63A 0.9300 . ?
C64 C65 1.392(18) . ?
C64 H64A 0.9300 . ?
C65 C66 1.536(18) . ?
C66 C66 1.55(3) 2_686 ?
C67 C68 1.45(2) . ?
C67 H67A 0.9600 . ?
C67 H67B 0.9600 . ?
C67 H67C 0.9600 . ?
C68 N19 1.13(2) . ?
N1 N2 1.382(12) . ?
N1 B1 1.508(17) . ?
N3 N4 1.387(11) . ?
N3 B1 1.500(17) . ?
N5 N6 1.367(11) . ?
N5 B1 1.523(17) . ?
N10 N11 1.389(12) . ?
N10 B2 1.525(16) . ?
N12 N13 1.373(12) . ?
N12 B2 1.509(17) . ?
N14 N15 1.365(12) . ?
N14 B2 1.525(17) . ?
P1 F3 1.538(10) . ?
P1 F1 1.561(11) . ?
P1 F4 1.587(9) . ?
P1 F6 1.591(9) . ?
P1 F5 1.591(10) . ?
P1 F2 1.610(11) . ?
P2 F8 1.529(11) . ?
P2 F9 1.541(9) . ?
P2 F10 1.561(9) . ?
P2 F12 1.577(10) . ?
P2 F11 1.578(9) . ?
P2 F7 1.591(13) . ?
B1 H1 0.9800 . ?
B2 H2 0.9800 . ?
